data_1574108
loop_
_publ_author_name
'Li, Quanwei'
'Zhao, Haisong'
'Zhao, Jinyang'
'Cao, Zhongxu'
'Yu, Chao'
'Yan, Shouke'
'Ren, Zhongjie'

_publ_section_title
;
 Enhancing electroluminescence performance of ultra-deep-blue
 through-space charge transfer emitters with CIEy &#x2248; 0.05 via
 methyl-modification
;
_journal_issue 15
_journal_name_full 'Chemical Science'
_journal_page_first 6434
_journal_page_last 6442
_journal_paper_doi 10.1039/D4SC08094G
_journal_volume 16
_journal_year 2025
_chemical_formula_moiety 'C52 H34 B N O2'
_chemical_formula_sum 'C52 H34 B N O2'
_chemical_formula_weight 715.61
_chemical_name_systematic 1MeCz-BO
_space_group_crystal_system orthorhombic
_space_group_IT_number 61
_space_group_name_Hall '-P 2ac 2ab'
_space_group_name_H-M_alt 'P b c a'
_atom_sites_solution_hydrogens geom
_atom_sites_solution_primary dual
_audit_creation_date 2024-07-23
_audit_creation_method
;
Olex2 1.5-beta
(compiled 2024.02.16 svn.r378c4104 for OlexSys, GUI svn.r6928)
;
_audit_update_record
;
2024-11-13 deposited with the CCDC.	2025-03-10 downloaded from the CCDC.
;
_cell_angle_alpha 90
_cell_angle_beta 90
_cell_angle_gamma 90
_cell_formula_units_Z 8
_cell_length_a 9.7393(2)
_cell_length_b 24.5507(5)
_cell_length_c 30.8103(7)
_cell_measurement_reflns_used 16284
_cell_measurement_temperature 293(2)
_cell_measurement_theta_max 78.7030
_cell_measurement_theta_min 3.5870
_cell_volume 7366.9(3)
_computing_cell_refinement 'CrysAlisPro 1.171.41.123a (Rigaku OD, 2022)'
_computing_data_collection 'CrysAlisPro 1.171.41.123a (Rigaku OD, 2022)'
_computing_data_reduction 'CrysAlisPro 1.171.41.123a (Rigaku OD, 2022)'
_computing_molecular_graphics 'Olex2 1.5-beta (Dolomanov et al., 2009)'
_computing_publication_material 'Olex2 1.5-beta (Dolomanov et al., 2009)'
_computing_structure_refinement 'SHELXL 2017/1 (Sheldrick, 2015)'
_computing_structure_solution 'SHELXT 2014/5 (Sheldrick, 2014)'
_diffrn_ambient_temperature 293(2)
_diffrn_detector 'Hybrid Pixel Array Detector'
_diffrn_detector_area_resol_mean 10.0000
_diffrn_detector_type HyPix
_diffrn_measured_fraction_theta_full 1.000
_diffrn_measured_fraction_theta_max 1.000
_diffrn_measurement_details
;
List of Runs (angles in degrees, time in seconds):

  # Type    Start    End  Width  t~exp~   \w     \q     \k     \f   Frames
#--------------------------------------------------------------------------
  1  \w    -65.00 -38.00   0.50    0.35    -- -105.00  61.00 120.00   54
  2  \w    -69.00 -42.00   0.50    0.35    -- -105.00  61.00 -30.00   54
  3  \w    -71.00 -46.00   0.50    0.35    -- -105.00  61.00   0.00   50
  4  \w    -71.00 -46.00   0.50    0.35    -- -105.00  61.00  30.00   50
  5  \w    -59.00 -32.00   0.50    0.35    -- -105.00  61.00  90.00   54
  6  \w    -27.00   6.00   0.50    0.06    --  -46.65  23.00 103.00   66
  7  \w    -61.00 -34.00   0.50    0.35    -- -105.00  61.00 -60.00   54
  8  \w    -68.00 -34.00   0.50    0.35    -- -105.00  61.00-120.00   68
  9  \w    -70.00 -32.00   0.50    0.35    -- -105.00  61.00-180.00   76
 10  \w    -24.00  43.00   0.50    0.06    --   46.65 -38.00-180.00  134
 11  \w    -25.00   0.00   0.50    0.06    --   46.65 -19.00-180.00   50
 12  \w    -22.00  27.00   0.50    0.06    --   46.65 -23.00 -61.00   98
 13  \w    -21.00  28.00   0.50    0.06    --   46.65 -38.00 150.00   98
 14  \w     78.00 110.00   0.50    0.35    --  113.25-125.00 -90.00   64
 15  \w     42.00  69.00   0.50    0.35    --  113.25 -61.00-180.00   54
 16  \w     42.00 104.00   0.50    0.35    --  113.25 -95.00-180.00  124
 17  \w     47.00  74.00   0.50    0.35    --  113.25-125.00 -90.00   54
 18  \w     43.00 105.00   0.50    0.35    --  113.25 -77.00  60.00  124
 19  \w     48.00  90.00   0.50    0.35    --  113.25 -77.00 120.00   84
 20  \w     99.00 136.00   0.50    0.35    --  113.25  23.00 103.00   74
 21  \w    128.00 160.00   0.50    0.35    --  113.25  45.00  30.00   64
 22  \w    100.00 154.00   0.50    0.35    --  113.25  61.00-180.00  108
 23  \w     56.00 122.00   0.50    0.06    --   46.65  23.00 103.00  132
 24  \w   -119.00 -38.00   0.50    0.06    --  -46.65 -23.00 -61.00  162
 25  \w   -171.00 -96.00   0.50    0.35    -- -105.00 -23.00 -61.00  150
 26  \w   -169.00 -87.00   0.50    0.35    -- -105.00 -15.00   0.00  164
;
_diffrn_measurement_device 'four-circle diffractometer'
_diffrn_measurement_device_type 'XtaLAB Synergy, Single source at home/near, HyPix'
_diffrn_measurement_method '\w scans'
_diffrn_orient_matrix_type 'CrysAlisPro convention (1999,Acta A55,543-557)'
_diffrn_orient_matrix_UB_11 0.0426715000
_diffrn_orient_matrix_UB_12 -0.0422781000
_diffrn_orient_matrix_UB_13 0.0343466000
_diffrn_orient_matrix_UB_21 0.0150028000
_diffrn_orient_matrix_UB_22 0.0457283000
_diffrn_orient_matrix_UB_23 0.0339603000
_diffrn_orient_matrix_UB_31 -0.1516046000
_diffrn_orient_matrix_UB_32 -0.0073799000
_diffrn_orient_matrix_UB_33 0.0130100000
_diffrn_radiation_monochromator mirror
_diffrn_radiation_probe x-ray
_diffrn_radiation_type 'Cu K\a'
_diffrn_radiation_wavelength 1.54184
_diffrn_reflns_av_R_equivalents 0.0705
_diffrn_reflns_av_unetI/netI 0.0456
_diffrn_reflns_Laue_measured_fraction_full 1.000
_diffrn_reflns_Laue_measured_fraction_max 1.000
_diffrn_reflns_limit_h_max 9
_diffrn_reflns_limit_h_min -11
_diffrn_reflns_limit_k_max 29
_diffrn_reflns_limit_k_min -28
_diffrn_reflns_limit_l_max 35
_diffrn_reflns_limit_l_min -36
_diffrn_reflns_number 46143
_diffrn_reflns_point_group_measured_fraction_full 1.000
_diffrn_reflns_point_group_measured_fraction_max 1.000
_diffrn_reflns_theta_full 66.586
_diffrn_reflns_theta_max 66.586
_diffrn_reflns_theta_min 2.868
_diffrn_source 'micro-focus sealed X-ray tube'
_diffrn_source_type 'PhotonJet (Cu) X-ray Source'
_exptl_absorpt_coefficient_mu 0.599
_exptl_absorpt_correction_T_max 1.00000
_exptl_absorpt_correction_T_min 0.70571
_exptl_absorpt_correction_type multi-scan
_exptl_absorpt_process_details
;
CrysAlisPro 1.171.41.123a (Rigaku Oxford Diffraction, 2022)
Empirical absorption correction using spherical harmonics,
implemented in SCALE3 ABSPACK scaling algorithm.
;
_exptl_crystal_colour 'clear light colourless'
_exptl_crystal_colour_lustre clear
_exptl_crystal_colour_modifier light
_exptl_crystal_colour_primary colourless
_exptl_crystal_density_diffrn 1.290
_exptl_crystal_description block
_exptl_crystal_F_000 2992
_exptl_crystal_size_max 0.26
_exptl_crystal_size_mid 0.18
_exptl_crystal_size_min 0.12
_refine_diff_density_max 0.273
_refine_diff_density_min -0.201
_refine_diff_density_rms 0.043
_refine_ls_extinction_method none
_refine_ls_goodness_of_fit_ref 1.072
_refine_ls_hydrogen_treatment constr
_refine_ls_matrix_type full
_refine_ls_number_parameters 508
_refine_ls_number_reflns 6507
_refine_ls_number_restraints 0
_refine_ls_restrained_S_all 1.072
_refine_ls_R_factor_all 0.0759
_refine_ls_R_factor_gt 0.0572
_refine_ls_shift/su_max 0.000
_refine_ls_shift/su_mean 0.000
_refine_ls_structure_factor_coef Fsqd
_refine_ls_weighting_details 'w=1/[\s^2^(Fo^2^)+(0.0564P)^2^+3.7001P] where P=(Fo^2^+2Fc^2^)/3'
_refine_ls_weighting_scheme calc
_refine_ls_wR_factor_gt 0.1425
_refine_ls_wR_factor_ref 0.1528
_reflns_Friedel_coverage 0.000
_reflns_number_gt 4946
_reflns_number_total 6507
_reflns_threshold_expression 'I > 2\s(I)'
_cod_data_source_file d4sc08094g2.cif
_cod_data_source_block b
_cod_depositor_comments 'Adding full bibliography for 1574108--1574110.cif.'
_cod_database_code 1574108
_shelx_shelxl_version_number 2017/1
_chemical_oxdiff_formula CHN
_shelx_space_group_comment
;
The symmetry employed for this shelxl refinement is uniquely defined
by the following loop, which should always be used as a source of
symmetry information in preference to the above space-group names.
They are only intended as comments.
;
_shelx_estimated_absorpt_t_max 0.932
_shelx_estimated_absorpt_t_min 0.860
_olex2_refinement_description
;
1. Fixed Uiso
 At 1.2 times of:
  All C(H) groups
 At 1.5 times of:
  All C(H,H,H) groups
2.a Aromatic/amide H refined with riding coordinates:
 C3(H3), C4(H4), C7(H7), C9(H9), C12(H12), C13(H13), C17(H17), C19(H19),
 C22(H22), C23(H23), C24(H24), C30(H30), C31(H31), C32(H32), C33(H33), C35(H35),
  C38(H38), C39(H39), C42(H42), C43(H43), C44(H44), C45(H45), C48(H48),
 C49(H49), C50(H50)
2.b Idealised Me refined as rotating group:
 C1(H1a,H1b,H1c), C11(H11a,H11b,H11c), C37(H37a,H37b,H37c)
;
_olex2_submission_special_instructions 'No special instructions were received'
_oxdiff_exptl_absorpt_empirical_details
;
Empirical correction (ABSPACK) includes:
- Absorption correction using spherical harmonics
- Frame scaling
;
_oxdiff_exptl_absorpt_empirical_full_max 1.556
_oxdiff_exptl_absorpt_empirical_full_min 0.719

loop_
_space_group_symop_operation_xyz
'x, y, z'
'-x+1/2, -y, z+1/2'
'-x, y+1/2, -z+1/2'
'x+1/2, -y+1/2, -z'
'-x, -y, -z'
'x-1/2, y, -z-1/2'
'x, -y-1/2, z-1/2'
'-x-1/2, y-1/2, z'

loop_
_atom_site_label
_atom_site_type_symbol
_atom_site_fract_x
_atom_site_fract_y
_atom_site_fract_z
_atom_site_U_iso_or_equiv
_atom_site_adp_type
_atom_site_occupancy
_atom_site_site_symmetry_order
_atom_site_calc_flag
_atom_site_refinement_flags_posn
_atom_site_refinement_flags_adp
_atom_site_refinement_flags_occupancy
_atom_site_disorder_assembly
_atom_site_disorder_group
O1 O 0.5724(2) 0.20101(8) 0.44750(6) 0.0587(5) Uani 1 1 d . . . . .
O2 O 0.5408(2) 0.22675(7) 0.29309(6) 0.0602(5) Uani 1 1 d . . . . .
N1 N 0.36233(19) 0.33722(8) 0.36864(7) 0.0440(5) Uani 1 1 d . . . . .
C1 C 0.2647(3) 0.00681(12) 0.46472(11) 0.0707(8) Uani 1 1 d . . . . .
H1A H 0.167926 0.014144 0.465429 0.106 Uiso 1 1 calc R U . . .
H1B H 0.292230 -0.009637 0.491619 0.106 Uiso 1 1 calc R U . . .
H1C H 0.284737 -0.017547 0.441185 0.106 Uiso 1 1 calc R U . . .
C2 C 0.3421(3) 0.05941(11) 0.45834(9) 0.0540(6) Uani 1 1 d . . . . .
C3 C 0.3993(3) 0.08596(14) 0.49365(10) 0.0722(9) Uani 1 1 d . . . . .
H3 H 0.386971 0.071555 0.521291 0.087 Uiso 1 1 calc R U . . .
C4 C 0.4737(3) 0.13298(13) 0.48878(10) 0.0725(9) Uani 1 1 d . . . . .
H4 H 0.511384 0.150269 0.512850 0.087 Uiso 1 1 calc R U . . .
C5 C 0.4920(3) 0.15441(10) 0.44766(8) 0.0501(6) Uani 1 1 d . . . . .
C6 C 0.4347(2) 0.13084(9) 0.41047(8) 0.0427(5) Uani 1 1 d . . . . .
C7 C 0.3598(2) 0.08231(10) 0.41813(9) 0.0474(6) Uani 1 1 d . . . . .
H7 H 0.320129 0.064908 0.394425 0.057 Uiso 1 1 calc R U . . .
C8 C 0.4108(2) 0.14764(10) 0.31953(8) 0.0464(6) Uani 1 1 d . . . . .
C9 C 0.3187(3) 0.10651(11) 0.30585(9) 0.0522(6) Uani 1 1 d . . . . .
H9 H 0.289773 0.081187 0.326350 0.063 Uiso 1 1 calc R U . . .
C10 C 0.2691(3) 0.10147(12) 0.26415(9) 0.0594(7) Uani 1 1 d . . . . .
C11 C 0.1691(3) 0.05749(14) 0.25164(12) 0.0788(9) Uani 1 1 d . . . . .
H11A H 0.155315 0.033430 0.275810 0.118 Uiso 1 1 calc R U . . .
H11B H 0.205032 0.037271 0.227513 0.118 Uiso 1 1 calc R U . . .
H11C H 0.083068 0.073718 0.243610 0.118 Uiso 1 1 calc R U . . .
C12 C 0.3126(4) 0.13981(13) 0.23377(10) 0.0734(9) Uani 1 1 d . . . . .
H12 H 0.279409 0.137853 0.205510 0.088 Uiso 1 1 calc R U . . .
C13 C 0.4033(4) 0.18043(13) 0.24458(10) 0.0739(9) Uani 1 1 d . . . . .
H13 H 0.432194 0.205399 0.223799 0.089 Uiso 1 1 calc R U . . .
C14 C 0.4514(3) 0.18375(11) 0.28689(8) 0.0539(6) Uani 1 1 d . . . . .
C15 C 0.5537(2) 0.20866(9) 0.36988(8) 0.0412(5) Uani 1 1 d . . . . .
C16 C 0.6034(2) 0.22743(10) 0.40976(8) 0.0435(5) Uani 1 1 d . . . . .
C17 C 0.6831(2) 0.27390(10) 0.41365(8) 0.0461(6) Uani 1 1 d . . . . .
H17 H 0.715078 0.285067 0.440666 0.055 Uiso 1 1 calc R U . . .
C18 C 0.7147(2) 0.30352(9) 0.37662(8) 0.0416(5) Uani 1 1 d . . . . .
C19 C 0.6701(2) 0.28628(10) 0.33606(8) 0.0467(6) Uani 1 1 d . . . . .
H19 H 0.694052 0.305402 0.311127 0.056 Uiso 1 1 calc R U . . .
C20 C 0.5888(2) 0.23985(10) 0.33353(8) 0.0454(6) Uani 1 1 d . . . . .
C21 C 0.7944(2) 0.35569(9) 0.38097(7) 0.0404(5) Uani 1 1 d . . . . .
C22 C 0.9356(2) 0.35340(11) 0.38859(9) 0.0490(6) Uani 1 1 d . . . . .
H22 H 0.979030 0.319698 0.389882 0.059 Uiso 1 1 calc R U . . .
C23 C 1.0125(2) 0.40055(11) 0.39429(9) 0.0513(6) Uani 1 1 d . . . . .
H23 H 1.106573 0.398004 0.398985 0.062 Uiso 1 1 calc R U . . .
C24 C 0.9505(2) 0.45127(10) 0.39306(8) 0.0475(6) Uani 1 1 d . . . . .
H24 H 1.001590 0.482855 0.397091 0.057 Uiso 1 1 calc R U . . .
C25 C 0.8103(2) 0.45377(9) 0.38566(7) 0.0397(5) Uani 1 1 d . . . . .
C26 C 0.7320(2) 0.40641(9) 0.37963(7) 0.0376(5) Uani 1 1 d . . . . .
C27 C 0.5788(2) 0.42083(9) 0.37568(7) 0.0377(5) Uani 1 1 d . . . . .
C28 C 0.5851(2) 0.48312(9) 0.37759(7) 0.0400(5) Uani 1 1 d . . . . .
C29 C 0.7190(2) 0.50127(9) 0.38422(8) 0.0438(5) Uani 1 1 d . . . . .
C30 C 0.7465(3) 0.55665(10) 0.38791(10) 0.0565(7) Uani 1 1 d . . . . .
H30 H 0.835644 0.568905 0.392646 0.068 Uiso 1 1 calc R U . . .
C31 C 0.6392(3) 0.59312(11) 0.38440(11) 0.0643(8) Uani 1 1 d . . . . .
H31 H 0.656332 0.630244 0.386959 0.077 Uiso 1 1 calc R U . . .
C32 C 0.5071(3) 0.57527(11) 0.37718(11) 0.0646(8) Uani 1 1 d . . . . .
H32 H 0.436262 0.600471 0.374710 0.078 Uiso 1 1 calc R U . . .
C33 C 0.4784(3) 0.51974(10) 0.37352(9) 0.0523(6) Uani 1 1 d . . . . .
H33 H 0.389323 0.507689 0.368456 0.063 Uiso 1 1 calc R U . . .
C34 C 0.5136(2) 0.40188(9) 0.33293(7) 0.0393(5) Uani 1 1 d . . . . .
C35 C 0.5609(3) 0.42568(11) 0.29494(8) 0.0513(6) Uani 1 1 d . . . . .
H35 H 0.629920 0.451747 0.296978 0.062 Uiso 1 1 calc R U . . .
C36 C 0.5113(3) 0.41280(12) 0.25438(9) 0.0603(7) Uani 1 1 d . . . . .
C37 C 0.5651(4) 0.44124(16) 0.21433(10) 0.0870(11) Uani 1 1 d . . . . .
H37A H 0.614102 0.473478 0.222721 0.130 Uiso 1 1 calc R U . . .
H37B H 0.489502 0.451068 0.195912 0.130 Uiso 1 1 calc R U . . .
H37C H 0.625681 0.417233 0.198912 0.130 Uiso 1 1 calc R U . . .
C38 C 0.4097(3) 0.37411(14) 0.25232(10) 0.0716(8) Uani 1 1 d . . . . .
H38 H 0.374156 0.364518 0.225374 0.086 Uiso 1 1 calc R U . . .
C39 C 0.3585(3) 0.34888(13) 0.28921(10) 0.0647(8) Uani 1 1 d . . . . .
H39 H 0.289408 0.322938 0.286625 0.078 Uiso 1 1 calc R U . . .
C40 C 0.4099(2) 0.36214(10) 0.33023(8) 0.0432(5) Uani 1 1 d . . . . .
C41 C 0.2691(2) 0.29453(9) 0.37626(9) 0.0468(6) Uani 1 1 d . . . . .
C42 C 0.2008(3) 0.25923(11) 0.34876(11) 0.0605(7) Uani 1 1 d . . . . .
H42 H 0.210838 0.261933 0.318821 0.073 Uiso 1 1 calc R U . . .
C43 C 0.1166(3) 0.21949(11) 0.36707(12) 0.0665(8) Uani 1 1 d . . . . .
H43 H 0.070877 0.195278 0.348909 0.080 Uiso 1 1 calc R U . . .
C44 C 0.0992(3) 0.21504(12) 0.41150(12) 0.0710(9) Uani 1 1 d . . . . .
H44 H 0.040647 0.188581 0.422657 0.085 Uiso 1 1 calc R U . . .
C45 C 0.1680(3) 0.24961(11) 0.43941(11) 0.0628(7) Uani 1 1 d . . . . .
H45 H 0.157246 0.246331 0.469289 0.075 Uiso 1 1 calc R U . . .
C46 C 0.2534(2) 0.28932(10) 0.42212(9) 0.0512(6) Uani 1 1 d . . . . .
C47 C 0.3391(2) 0.33073(10) 0.44287(9) 0.0472(6) Uani 1 1 d . . . . .
C48 C 0.3692(3) 0.34573(13) 0.48511(10) 0.0616(7) Uani 1 1 d . . . . .
H48 H 0.326951 0.328450 0.508416 0.074 Uiso 1 1 calc R U . . .
C49 C 0.4637(3) 0.38709(13) 0.49193(9) 0.0637(7) Uani 1 1 d . . . . .
H49 H 0.483368 0.398151 0.520120 0.076 Uiso 1 1 calc R U . . .
C50 C 0.5297(3) 0.41229(11) 0.45728(8) 0.0515(6) Uani 1 1 d . . . . .
H50 H 0.593924 0.439419 0.462853 0.062 Uiso 1 1 calc R U . . .
C51 C 0.5020(2) 0.39798(9) 0.41472(7) 0.0389(5) Uani 1 1 d . . . . .
C52 C 0.4044(2) 0.35768(9) 0.40875(8) 0.0407(5) Uani 1 1 d . . . . .
B1 B 0.4613(3) 0.15899(11) 0.36648(9) 0.0425(6) Uani 1 1 d . . . . .

loop_
_atom_site_aniso_label
_atom_site_aniso_U_11
_atom_site_aniso_U_22
_atom_site_aniso_U_33
_atom_site_aniso_U_23
_atom_site_aniso_U_13
_atom_site_aniso_U_12
O1 0.0726(12) 0.0567(11) 0.0470(10) 0.0088(8) -0.0087(9) -0.0256(9)
O2 0.0847(13) 0.0516(11) 0.0445(10) -0.0008(8) -0.0028(9) -0.0148(10)
N1 0.0349(9) 0.0412(11) 0.0558(12) -0.0049(9) 0.0014(8) -0.0056(8)
C1 0.075(2) 0.0611(18) 0.076(2) 0.0071(15) 0.0085(16) -0.0193(16)
C2 0.0481(14) 0.0513(15) 0.0627(17) 0.0048(12) 0.0033(12) -0.0069(12)
C3 0.082(2) 0.079(2) 0.0559(17) 0.0169(15) -0.0028(15) -0.0267(17)
C4 0.086(2) 0.079(2) 0.0524(16) 0.0102(15) -0.0099(15) -0.0373(18)
C5 0.0498(14) 0.0492(14) 0.0513(15) 0.0042(11) -0.0029(11) -0.0109(11)
C6 0.0376(11) 0.0399(12) 0.0507(13) 0.0005(10) 0.0008(10) 0.0018(10)
C7 0.0405(12) 0.0453(14) 0.0563(15) -0.0029(11) 0.0006(11) 0.0009(10)
C8 0.0457(13) 0.0433(13) 0.0503(14) -0.0087(11) -0.0007(11) 0.0041(11)
C9 0.0504(14) 0.0481(14) 0.0581(16) -0.0078(12) -0.0024(12) 0.0008(11)
C10 0.0574(15) 0.0561(16) 0.0646(17) -0.0152(13) -0.0094(13) 0.0016(13)
C11 0.075(2) 0.074(2) 0.087(2) -0.0170(18) -0.0217(18) -0.0113(17)
C12 0.094(2) 0.070(2) 0.0568(17) -0.0104(15) -0.0164(16) -0.0057(18)
C13 0.104(2) 0.0662(19) 0.0515(17) -0.0008(14) -0.0093(16) -0.0124(18)
C14 0.0657(16) 0.0471(14) 0.0489(15) -0.0065(11) -0.0015(12) -0.0006(13)
C15 0.0394(11) 0.0356(12) 0.0488(13) -0.0003(10) -0.0006(10) 0.0041(9)
C16 0.0434(12) 0.0412(13) 0.0460(13) 0.0041(10) -0.0019(10) 0.0017(10)
C17 0.0449(13) 0.0430(13) 0.0505(14) 0.0007(11) -0.0063(11) -0.0048(10)
C18 0.0368(11) 0.0337(12) 0.0544(14) 0.0019(10) 0.0017(10) 0.0057(9)
C19 0.0511(13) 0.0408(13) 0.0482(14) 0.0027(10) 0.0048(11) 0.0000(11)
C20 0.0499(13) 0.0414(13) 0.0448(13) -0.0030(10) -0.0002(11) 0.0038(11)
C21 0.0378(11) 0.0409(12) 0.0426(12) 0.0031(10) 0.0009(9) -0.0013(10)
C22 0.0389(12) 0.0480(14) 0.0599(15) 0.0048(12) 0.0021(11) 0.0065(11)
C23 0.0322(11) 0.0576(15) 0.0641(16) 0.0057(12) -0.0019(11) -0.0008(11)
C24 0.0363(12) 0.0478(14) 0.0585(15) 0.0017(11) -0.0010(11) -0.0055(10)
C25 0.0347(11) 0.0387(12) 0.0455(12) 0.0028(10) -0.0010(9) -0.0031(9)
C26 0.0327(10) 0.0396(12) 0.0404(12) 0.0024(9) -0.0013(9) 0.0004(9)
C27 0.0336(10) 0.0352(11) 0.0444(12) 0.0012(9) -0.0035(9) -0.0007(9)
C28 0.0376(11) 0.0351(12) 0.0473(13) 0.0012(9) -0.0010(9) -0.0012(9)
C29 0.0397(12) 0.0399(12) 0.0518(14) 0.0033(10) -0.0009(10) -0.0054(10)
C30 0.0466(13) 0.0423(14) 0.0804(19) -0.0009(13) -0.0037(13) -0.0086(11)
C31 0.0602(16) 0.0342(13) 0.098(2) 0.0004(14) -0.0011(15) -0.0030(12)
C32 0.0571(16) 0.0410(14) 0.096(2) 0.0012(14) -0.0040(15) 0.0084(12)
C33 0.0405(12) 0.0413(13) 0.0750(18) 0.0006(12) -0.0060(12) 0.0019(10)
C34 0.0356(11) 0.0367(12) 0.0457(13) -0.0002(10) -0.0050(9) 0.0031(9)
C35 0.0515(14) 0.0505(14) 0.0519(15) 0.0050(11) -0.0038(12) -0.0022(12)
C36 0.0655(17) 0.0647(17) 0.0508(16) 0.0004(13) -0.0071(13) 0.0010(14)
C37 0.113(3) 0.096(3) 0.0517(18) 0.0080(17) -0.0017(18) -0.009(2)
C38 0.080(2) 0.085(2) 0.0493(16) -0.0047(15) -0.0152(15) -0.0075(17)
C39 0.0592(16) 0.0709(19) 0.0641(18) -0.0061(15) -0.0134(14) -0.0162(15)
C40 0.0357(11) 0.0444(13) 0.0494(13) -0.0049(10) -0.0037(10) 0.0004(10)
C41 0.0329(11) 0.0340(12) 0.0734(17) -0.0014(11) 0.0009(11) -0.0006(9)
C42 0.0515(14) 0.0458(15) 0.084(2) -0.0127(14) 0.0029(14) -0.0049(12)
C43 0.0566(16) 0.0415(15) 0.102(3) -0.0112(15) 0.0021(16) -0.0113(13)
C44 0.0617(17) 0.0467(16) 0.105(3) 0.0031(16) 0.0058(17) -0.0129(14)
C45 0.0551(15) 0.0471(15) 0.086(2) 0.0099(14) 0.0059(15) -0.0049(13)
C46 0.0388(12) 0.0417(13) 0.0731(17) 0.0036(12) 0.0044(12) 0.0013(10)
C47 0.0363(11) 0.0453(13) 0.0599(16) 0.0068(11) 0.0018(11) -0.0017(10)
C48 0.0540(15) 0.0739(19) 0.0569(17) 0.0134(14) 0.0060(13) -0.0043(14)
C49 0.0628(16) 0.082(2) 0.0465(15) -0.0006(14) -0.0010(13) -0.0108(16)
C50 0.0489(13) 0.0569(15) 0.0488(14) -0.0018(12) -0.0041(11) -0.0084(12)
C51 0.0320(10) 0.0372(12) 0.0476(13) 0.0022(9) -0.0004(9) -0.0003(9)
C52 0.0332(11) 0.0378(12) 0.0511(13) -0.0023(10) -0.0007(10) 0.0022(9)
B1 0.0375(13) 0.0363(13) 0.0538(16) -0.0049(11) -0.0007(11) 0.0084(11)

loop_
_atom_type_symbol
_atom_type_description
_atom_type_scat_dispersion_real
_atom_type_scat_dispersion_imag
_atom_type_scat_source
C C 0.0181 0.0091 'International Tables Vol C Tables 4.2.6.8 and 6.1.1.4'
H H 0.0000 0.0000 'International Tables Vol C Tables 4.2.6.8 and 6.1.1.4'
B B 0.0090 0.0039 'International Tables Vol C Tables 4.2.6.8 and 6.1.1.4'
N N 0.0311 0.0180 'International Tables Vol C Tables 4.2.6.8 and 6.1.1.4'
O O 0.0492 0.0322 'International Tables Vol C Tables 4.2.6.8 and 6.1.1.4'

loop_
_geom_angle_atom_site_label_1
_geom_angle_atom_site_label_2
_geom_angle_atom_site_label_3
_geom_angle
_geom_angle_site_symmetry_1
_geom_angle_site_symmetry_3
_geom_angle_publ_flag
C16 O1 C5 121.34(19) . . ?
C20 O2 C14 121.4(2) . . ?
C41 N1 C40 132.5(2) . . ?
C52 N1 C40 119.39(19) . . ?
C52 N1 C41 108.0(2) . . ?
H1A C1 H1B 109.5 . . ?
H1A C1 H1C 109.5 . . ?
H1B C1 H1C 109.5 . . ?
C2 C1 H1A 109.5 . . ?
C2 C1 H1B 109.5 . . ?
C2 C1 H1C 109.5 . . ?
C3 C2 C1 120.1(3) . . ?
C7 C2 C1 122.1(3) . . ?
C7 C2 C3 117.8(2) . . ?
C2 C3 H3 119.2 . . ?
C4 C3 C2 121.5(3) . . ?
C4 C3 H3 119.2 . . ?
C3 C4 H4 120.4 . . ?
C3 C4 C5 119.2(3) . . ?
C5 C4 H4 120.4 . . ?
O1 C5 C6 124.3(2) . . ?
C4 C5 O1 113.0(2) . . ?
C4 C5 C6 122.8(2) . . ?
C5 C6 C7 114.6(2) . . ?
C5 C6 B1 117.8(2) . . ?
C7 C6 B1 127.5(2) . . ?
C2 C7 C6 124.0(2) . . ?
C2 C7 H7 118.0 . . ?
C6 C7 H7 118.0 . . ?
C9 C8 B1 127.3(2) . . ?
C14 C8 C9 114.7(2) . . ?
C14 C8 B1 117.8(2) . . ?
C8 C9 H9 117.8 . . ?
C10 C9 C8 124.3(3) . . ?
C10 C9 H9 117.8 . . ?
C9 C10 C11 122.0(3) . . ?
C9 C10 C12 117.3(3) . . ?
C12 C10 C11 120.6(3) . . ?
C10 C11 H11A 109.5 . . ?
C10 C11 H11B 109.5 . . ?
C10 C11 H11C 109.5 . . ?
H11A C11 H11B 109.5 . . ?
H11A C11 H11C 109.5 . . ?
H11B C11 H11C 109.5 . . ?
C10 C12 H12 119.2 . . ?
C13 C12 C10 121.5(3) . . ?
C13 C12 H12 119.2 . . ?
C12 C13 H13 120.4 . . ?
C12 C13 C14 119.2(3) . . ?
C14 C13 H13 120.4 . . ?
O2 C14 C8 124.3(2) . . ?
O2 C14 C13 112.8(2) . . ?
C13 C14 C8 122.9(3) . . ?
C16 C15 C20 116.0(2) . . ?
C16 C15 B1 122.0(2) . . ?
C20 C15 B1 121.9(2) . . ?
O1 C16 C15 121.0(2) . . ?
O1 C16 C17 116.2(2) . . ?
C17 C16 C15 122.8(2) . . ?
C16 C17 H17 120.5 . . ?
C16 C17 C18 119.0(2) . . ?
C18 C17 H17 120.5 . . ?
C17 C18 C19 120.7(2) . . ?
C17 C18 C21 119.2(2) . . ?
C19 C18 C21 120.1(2) . . ?
C18 C19 H19 120.7 . . ?
C18 C19 C20 118.6(2) . . ?
C20 C19 H19 120.7 . . ?
O2 C20 C15 121.1(2) . . ?
O2 C20 C19 116.0(2) . . ?
C19 C20 C15 122.9(2) . . ?
C22 C21 C18 119.3(2) . . ?
C26 C21 C18 122.4(2) . . ?
C26 C21 C22 118.2(2) . . ?
C21 C22 H22 119.4 . . ?
C23 C22 C21 121.2(2) . . ?
C23 C22 H22 119.4 . . ?
C22 C23 H23 119.6 . . ?
C24 C23 C22 120.7(2) . . ?
C24 C23 H23 119.6 . . ?
C23 C24 H24 120.8 . . ?
C23 C24 C25 118.3(2) . . ?
C25 C24 H24 120.8 . . ?
C24 C25 C26 121.4(2) . . ?
C24 C25 C29 129.6(2) . . ?
C26 C25 C29 109.01(19) . . ?
C21 C26 C25 120.2(2) . . ?
C21 C26 C27 129.4(2) . . ?
C25 C26 C27 110.29(19) . . ?
C28 C27 C26 100.82(17) . . ?
C28 C27 C34 110.65(18) . . ?
C34 C27 C26 113.53(18) . . ?
C51 C27 C26 109.19(18) . . ?
C51 C27 C28 110.91(18) . . ?
C51 C27 C34 111.29(18) . . ?
C29 C28 C27 111.26(19) . . ?
C33 C28 C27 128.1(2) . . ?
C33 C28 C29 120.7(2) . . ?
C28 C29 C25 108.5(2) . . ?
C30 C29 C25 131.2(2) . . ?
C30 C29 C28 120.3(2) . . ?
C29 C30 H30 120.6 . . ?
C31 C30 C29 118.8(2) . . ?
C31 C30 H30 120.6 . . ?
C30 C31 H31 119.5 . . ?
C32 C31 C30 120.9(2) . . ?
C32 C31 H31 119.5 . . ?
C31 C32 H32 119.6 . . ?
C31 C32 C33 120.7(3) . . ?
C33 C32 H32 119.6 . . ?
C28 C33 C32 118.6(2) . . ?
C28 C33 H33 120.7 . . ?
C32 C33 H33 120.7 . . ?
C35 C34 C27 117.3(2) . . ?
C35 C34 C40 118.7(2) . . ?
C40 C34 C27 123.9(2) . . ?
C34 C35 H35 118.2 . . ?
C36 C35 C34 123.6(3) . . ?
C36 C35 H35 118.2 . . ?
C35 C36 C37 120.9(3) . . ?
C38 C36 C35 117.0(3) . . ?
C38 C36 C37 122.1(3) . . ?
C36 C37 H37A 109.5 . . ?
C36 C37 H37B 109.5 . . ?
C36 C37 H37C 109.5 . . ?
H37A C37 H37B 109.5 . . ?
H37A C37 H37C 109.5 . . ?
H37B C37 H37C 109.5 . . ?
C36 C38 H38 119.0 . . ?
C36 C38 C39 122.0(3) . . ?
C39 C38 H38 119.0 . . ?
C38 C39 H39 119.7 . . ?
C38 C39 C40 120.5(3) . . ?
C40 C39 H39 119.7 . . ?
C34 C40 N1 119.1(2) . . ?
C39 C40 N1 122.7(2) . . ?
C39 C40 C34 118.2(2) . . ?
N1 C41 C46 107.5(2) . . ?
C42 C41 N1 132.5(3) . . ?
C42 C41 C46 119.9(2) . . ?
C41 C42 H42 120.9 . . ?
C41 C42 C43 118.3(3) . . ?
C43 C42 H42 120.9 . . ?
C42 C43 H43 119.1 . . ?
C44 C43 C42 121.9(3) . . ?
C44 C43 H43 119.1 . . ?
C43 C44 H44 119.7 . . ?
C45 C44 C43 120.5(3) . . ?
C45 C44 H44 119.7 . . ?
C44 C45 H45 120.5 . . ?
C44 C45 C46 118.9(3) . . ?
C46 C45 H45 120.5 . . ?
C41 C46 C47 108.0(2) . . ?
C45 C46 C41 120.5(3) . . ?
C45 C46 C47 131.5(3) . . ?
C48 C47 C46 135.8(2) . . ?
C48 C47 C52 119.1(2) . . ?
C52 C47 C46 105.1(2) . . ?
C47 C48 H48 120.7 . . ?
C47 C48 C49 118.6(3) . . ?
C49 C48 H48 120.7 . . ?
C48 C49 H49 119.5 . . ?
C48 C49 C50 121.1(3) . . ?
C50 C49 H49 119.5 . . ?
C49 C50 H50 119.2 . . ?
C51 C50 C49 121.6(2) . . ?
C51 C50 H50 119.2 . . ?
C50 C51 C27 124.0(2) . . ?
C50 C51 C52 116.2(2) . . ?
C52 C51 C27 119.7(2) . . ?
C47 C52 N1 111.3(2) . . ?
C51 C52 N1 125.2(2) . . ?
C51 C52 C47 123.5(2) . . ?
C6 B1 C8 133.2(2) . . ?
C15 B1 C6 113.5(2) . . ?
C15 B1 C8 113.3(2) . . ?

loop_
_geom_bond_atom_site_label_1
_geom_bond_atom_site_label_2
_geom_bond_distance
_geom_bond_site_symmetry_2
_geom_bond_publ_flag
O1 C5 1.386(3) . ?
O1 C16 1.365(3) . ?
O2 C14 1.382(3) . ?
O2 C20 1.369(3) . ?
N1 C40 1.410(3) . ?
N1 C41 1.406(3) . ?
N1 C52 1.395(3) . ?
C1 H1A 0.9600 . ?
C1 H1B 0.9600 . ?
C1 H1C 0.9600 . ?
C1 C2 1.508(4) . ?
C2 C3 1.385(4) . ?
C2 C7 1.371(4) . ?
C3 H3 0.9300 . ?
C3 C4 1.371(4) . ?
C4 H4 0.9300 . ?
C4 C5 1.383(4) . ?
C5 C6 1.400(3) . ?
C6 C7 1.417(3) . ?
C6 B1 1.543(4) . ?
C7 H7 0.9300 . ?
C8 C9 1.415(4) . ?
C8 C14 1.398(4) . ?
C8 B1 1.553(4) . ?
C9 H9 0.9300 . ?
C9 C10 1.378(4) . ?
C10 C11 1.504(4) . ?
C10 C12 1.393(4) . ?
C11 H11A 0.9600 . ?
C11 H11B 0.9600 . ?
C11 H11C 0.9600 . ?
C12 H12 0.9300 . ?
C12 C13 1.373(4) . ?
C13 H13 0.9300 . ?
C13 C14 1.388(4) . ?
C15 C16 1.399(3) . ?
C15 C20 1.399(3) . ?
C15 B1 1.519(4) . ?
C16 C17 1.386(3) . ?
C17 H17 0.9300 . ?
C17 C18 1.387(3) . ?
C18 C19 1.389(3) . ?
C18 C21 1.504(3) . ?
C19 H19 0.9300 . ?
C19 C20 1.390(3) . ?
C21 C22 1.396(3) . ?
C21 C26 1.386(3) . ?
C22 H22 0.9300 . ?
C22 C23 1.390(4) . ?
C23 H23 0.9300 . ?
C23 C24 1.384(4) . ?
C24 H24 0.9300 . ?
C24 C25 1.385(3) . ?
C25 C26 1.403(3) . ?
C25 C29 1.467(3) . ?
C26 C27 1.539(3) . ?
C27 C28 1.532(3) . ?
C27 C34 1.534(3) . ?
C27 C51 1.524(3) . ?
C28 C29 1.393(3) . ?
C28 C33 1.380(3) . ?
C29 C30 1.390(3) . ?
C30 H30 0.9300 . ?
C30 C31 1.381(4) . ?
C31 H31 0.9300 . ?
C31 C32 1.377(4) . ?
C32 H32 0.9300 . ?
C32 C33 1.396(4) . ?
C33 H33 0.9300 . ?
C34 C35 1.387(3) . ?
C34 C40 1.407(3) . ?
C35 H35 0.9300 . ?
C35 C36 1.377(4) . ?
C36 C37 1.511(4) . ?
C36 C38 1.373(4) . ?
C37 H37A 0.9600 . ?
C37 H37B 0.9600 . ?
C37 H37C 0.9600 . ?
C38 H38 0.9300 . ?
C38 C39 1.387(4) . ?
C39 H39 0.9300 . ?
C39 C40 1.398(4) . ?
C41 C42 1.382(4) . ?
C41 C46 1.427(4) . ?
C42 H42 0.9300 . ?
C42 C43 1.394(4) . ?
C43 H43 0.9300 . ?
C43 C44 1.384(5) . ?
C44 H44 0.9300 . ?
C44 C45 1.382(4) . ?
C45 H45 0.9300 . ?
C45 C46 1.388(4) . ?
C46 C47 1.462(4) . ?
C47 C48 1.384(4) . ?
C47 C52 1.395(3) . ?
C48 H48 0.9300 . ?
C48 C49 1.387(4) . ?
C49 H49 0.9300 . ?
C49 C50 1.391(4) . ?
C50 H50 0.9300 . ?
C50 C51 1.384(3) . ?
C51 C52 1.385(3) . ?

loop_
_geom_torsion_atom_site_label_1
_geom_torsion_atom_site_label_2
_geom_torsion_atom_site_label_3
_geom_torsion_atom_site_label_4
_geom_torsion
_geom_torsion_site_symmetry_1
_geom_torsion_site_symmetry_2
_geom_torsion_site_symmetry_3
_geom_torsion_site_symmetry_4
_geom_torsion_publ_flag
O1 C5 C6 C7 178.1(2) . . . . ?
O1 C5 C6 B1 -0.8(4) . . . . ?
O1 C16 C17 C18 -178.0(2) . . . . ?
N1 C41 C42 C43 178.1(3) . . . . ?
N1 C41 C46 C45 -179.2(2) . . . . ?
N1 C41 C46 C47 0.6(3) . . . . ?
C1 C2 C3 C4 178.1(3) . . . . ?
C1 C2 C7 C6 -178.3(3) . . . . ?
C2 C3 C4 C5 0.0(5) . . . . ?
C3 C2 C7 C6 1.1(4) . . . . ?
C3 C4 C5 O1 -178.2(3) . . . . ?
C3 C4 C5 C6 1.6(5) . . . . ?
C4 C5 C6 C7 -1.8(4) . . . . ?
C4 C5 C6 B1 179.4(3) . . . . ?
C5 O1 C16 C15 0.7(4) . . . . ?
C5 O1 C16 C17 179.3(2) . . . . ?
C5 C6 C7 C2 0.4(4) . . . . ?
C5 C6 B1 C8 -176.3(2) . . . . ?
C5 C6 B1 C15 2.3(3) . . . . ?
C7 C2 C3 C4 -1.3(5) . . . . ?
C7 C6 B1 C8 5.1(4) . . . . ?
C7 C6 B1 C15 -176.3(2) . . . . ?
C8 C9 C10 C11 -178.8(3) . . . . ?
C8 C9 C10 C12 -0.3(4) . . . . ?
C9 C8 C14 O2 -179.8(2) . . . . ?
C9 C8 C14 C13 1.3(4) . . . . ?
C9 C8 B1 C6 2.0(4) . . . . ?
C9 C8 B1 C15 -176.6(2) . . . . ?
C9 C10 C12 C13 1.2(5) . . . . ?
C10 C12 C13 C14 -0.8(5) . . . . ?
C11 C10 C12 C13 179.7(3) . . . . ?
C12 C13 C14 O2 -179.5(3) . . . . ?
C12 C13 C14 C8 -0.5(5) . . . . ?
C14 O2 C20 C15 2.8(4) . . . . ?
C14 O2 C20 C19 -175.5(2) . . . . ?
C14 C8 C9 C10 -0.9(4) . . . . ?
C14 C8 B1 C6 177.1(2) . . . . ?
C14 C8 B1 C15 -1.5(3) . . . . ?
C15 C16 C17 C18 0.5(4) . . . . ?
C16 O1 C5 C4 179.0(3) . . . . ?
C16 O1 C5 C6 -0.9(4) . . . . ?
C16 C15 C20 O2 -177.1(2) . . . . ?
C16 C15 C20 C19 1.1(3) . . . . ?
C16 C15 B1 C6 -2.6(3) . . . . ?
C16 C15 B1 C8 176.3(2) . . . . ?
C16 C17 C18 C19 -1.6(3) . . . . ?
C16 C17 C18 C21 176.6(2) . . . . ?
C17 C18 C19 C20 2.4(3) . . . . ?
C17 C18 C21 C22 76.3(3) . . . . ?
C17 C18 C21 C26 -100.7(3) . . . . ?
C18 C19 C20 O2 176.1(2) . . . . ?
C18 C19 C20 C15 -2.2(4) . . . . ?
C18 C21 C22 C23 -177.8(2) . . . . ?
C18 C21 C26 C25 177.3(2) . . . . ?
C18 C21 C26 C27 2.7(4) . . . . ?
C19 C18 C21 C22 -105.5(3) . . . . ?
C19 C18 C21 C26 77.4(3) . . . . ?
C20 O2 C14 C8 -5.3(4) . . . . ?
C20 O2 C14 C13 173.7(3) . . . . ?
C20 C15 C16 O1 178.3(2) . . . . ?
C20 C15 C16 C17 -0.2(3) . . . . ?
C20 C15 B1 C6 -179.5(2) . . . . ?
C20 C15 B1 C8 -0.6(3) . . . . ?
C21 C18 C19 C20 -175.7(2) . . . . ?
C21 C22 C23 C24 0.8(4) . . . . ?
C21 C26 C27 C28 178.4(2) . . . . ?
C21 C26 C27 C34 -63.2(3) . . . . ?
C21 C26 C27 C51 61.6(3) . . . . ?
C22 C21 C26 C25 0.3(3) . . . . ?
C22 C21 C26 C27 -174.4(2) . . . . ?
C22 C23 C24 C25 -0.5(4) . . . . ?
C23 C24 C25 C26 0.2(4) . . . . ?
C23 C24 C25 C29 177.7(2) . . . . ?
C24 C25 C26 C21 0.0(3) . . . . ?
C24 C25 C26 C27 175.6(2) . . . . ?
C24 C25 C29 C28 -177.4(2) . . . . ?
C24 C25 C29 C30 3.1(5) . . . . ?
C25 C26 C27 C28 3.3(2) . . . . ?
C25 C26 C27 C34 121.7(2) . . . . ?
C25 C26 C27 C51 -113.5(2) . . . . ?
C25 C29 C30 C31 178.7(3) . . . . ?
C26 C21 C22 C23 -0.6(4) . . . . ?
C26 C25 C29 C28 0.3(3) . . . . ?
C26 C25 C29 C30 -179.1(3) . . . . ?
C26 C27 C28 C29 -3.1(2) . . . . ?
C26 C27 C28 C33 176.7(2) . . . . ?
C26 C27 C34 C35 -65.2(3) . . . . ?
C26 C27 C34 C40 114.8(2) . . . . ?
C26 C27 C51 C50 60.2(3) . . . . ?
C26 C27 C51 C52 -115.2(2) . . . . ?
C27 C28 C29 C25 1.9(3) . . . . ?
C27 C28 C29 C30 -178.6(2) . . . . ?
C27 C28 C33 C32 178.8(3) . . . . ?
C27 C34 C35 C36 -179.7(2) . . . . ?
C27 C34 C40 N1 -0.8(3) . . . . ?
C27 C34 C40 C39 179.5(2) . . . . ?
C27 C51 C52 N1 -3.9(3) . . . . ?
C27 C51 C52 C47 173.5(2) . . . . ?
C28 C27 C34 C35 47.3(3) . . . . ?
C28 C27 C34 C40 -132.7(2) . . . . ?
C28 C27 C51 C50 -50.0(3) . . . . ?
C28 C27 C51 C52 134.6(2) . . . . ?
C28 C29 C30 C31 -0.7(4) . . . . ?
C29 C25 C26 C21 -178.0(2) . . . . ?
C29 C25 C26 C27 -2.4(3) . . . . ?
C29 C28 C33 C32 -1.4(4) . . . . ?
C29 C30 C31 C32 -0.3(5) . . . . ?
C30 C31 C32 C33 0.5(5) . . . . ?
C31 C32 C33 C28 0.4(5) . . . . ?
C33 C28 C29 C25 -177.9(2) . . . . ?
C33 C28 C29 C30 1.6(4) . . . . ?
C34 C27 C28 C29 -123.6(2) . . . . ?
C34 C27 C28 C33 56.2(3) . . . . ?
C34 C27 C51 C50 -173.7(2) . . . . ?
C34 C27 C51 C52 10.9(3) . . . . ?
C34 C35 C36 C37 178.5(3) . . . . ?
C34 C35 C36 C38 -0.1(4) . . . . ?
C35 C34 C40 N1 179.2(2) . . . . ?
C35 C34 C40 C39 -0.5(4) . . . . ?
C35 C36 C38 C39 0.0(5) . . . . ?
C36 C38 C39 C40 -0.2(5) . . . . ?
C37 C36 C38 C39 -178.6(3) . . . . ?
C38 C39 C40 N1 -179.3(3) . . . . ?
C38 C39 C40 C34 0.5(4) . . . . ?
C40 N1 C41 C42 6.5(4) . . . . ?
C40 N1 C41 C46 -175.9(2) . . . . ?
C40 N1 C52 C47 175.4(2) . . . . ?
C40 N1 C52 C51 -7.0(3) . . . . ?
C40 C34 C35 C36 0.4(4) . . . . ?
C41 N1 C40 C34 -174.9(2) . . . . ?
C41 N1 C40 C39 4.8(4) . . . . ?
C41 N1 C52 C47 -1.5(3) . . . . ?
C41 N1 C52 C51 176.1(2) . . . . ?
C41 C42 C43 C44 0.6(4) . . . . ?
C41 C46 C47 C48 -178.9(3) . . . . ?
C41 C46 C47 C52 -1.5(3) . . . . ?
C42 C41 C46 C45 -1.2(4) . . . . ?
C42 C41 C46 C47 178.6(2) . . . . ?
C42 C43 C44 C45 -1.4(5) . . . . ?
C43 C44 C45 C46 0.9(4) . . . . ?
C44 C45 C46 C41 0.4(4) . . . . ?
C44 C45 C46 C47 -179.4(3) . . . . ?
C45 C46 C47 C48 0.9(5) . . . . ?
C45 C46 C47 C52 178.3(3) . . . . ?
C46 C41 C42 C43 0.7(4) . . . . ?
C46 C47 C48 C49 177.0(3) . . . . ?
C46 C47 C52 N1 1.8(3) . . . . ?
C46 C47 C52 C51 -175.8(2) . . . . ?
C47 C48 C49 C50 -1.5(4) . . . . ?
C48 C47 C52 N1 179.8(2) . . . . ?
C48 C47 C52 C51 2.1(4) . . . . ?
C48 C49 C50 C51 1.3(5) . . . . ?
C49 C50 C51 C27 -174.9(2) . . . . ?
C49 C50 C51 C52 0.6(4) . . . . ?
C50 C51 C52 N1 -179.6(2) . . . . ?
C50 C51 C52 C47 -2.3(3) . . . . ?
C51 C27 C28 C29 112.4(2) . . . . ?
C51 C27 C28 C33 -67.8(3) . . . . ?
C51 C27 C34 C35 171.1(2) . . . . ?
C51 C27 C34 C40 -8.9(3) . . . . ?
C52 N1 C40 C34 9.1(3) . . . . ?
C52 N1 C40 C39 -171.2(2) . . . . ?
C52 N1 C41 C42 -177.2(3) . . . . ?
C52 N1 C41 C46 0.5(2) . . . . ?
C52 C47 C48 C49 -0.1(4) . . . . ?
B1 C6 C7 C2 179.1(2) . . . . ?
B1 C8 C9 C10 174.3(2) . . . . ?
B1 C8 C14 O2 4.5(4) . . . . ?
B1 C8 C14 C13 -174.4(3) . . . . ?
B1 C15 C16 O1 1.1(3) . . . . ?
B1 C15 C16 C17 -177.3(2) . . . . ?
B1 C15 C20 O2 0.1(3) . . . . ?
B1 C15 C20 C19 178.2(2) . . . . ?
